data_2231960
loop_
_publ_author_name
'Ao, Lei'
'Tu, Jie-Hong'
'Huang, Xuan'
'Ding, Bao-Yue'

_publ_section_title
;
 <i>tert</i>-Butyl
 <i>N</i>-(4-hydroxybenzyl)-<i>N</i>-[4-(prop-2-ynyloxy)benzyl]carbamate
;
_journal_coeditor_code KJ2185
_journal_issue 10
_journal_name_full 'Acta Crystallographica Section E'
_journal_page_first o2642
_journal_paper_doi 10.1107/S160053681103683X
_journal_volume 67
_journal_year 2011
_chemical_formula_iupac 'C22 H25 N O4'
_chemical_formula_moiety 'C22 H25 N O4'
_chemical_formula_sum 'C22 H25 N O4'
_chemical_formula_weight 367.43
_chemical_name_systematic
;
<i>tert</i>-Butyl
<i>N</i>-(4-hydroxybenzyl)-<i>N</i>-[4-(prop-2-ynyloxy)benzyl]carbamate
;
_space_group_IT_number 14
_symmetry_cell_setting monoclinic
_symmetry_space_group_name_Hall '-P 2ybc'
_symmetry_space_group_name_H-M 'P 1 21/c 1'
_atom_sites_solution_hydrogens geom
_atom_sites_solution_primary direct
_atom_sites_solution_secondary difmap
_audit_creation_method SHELXL-97
_cell_angle_alpha 90.00
_cell_angle_beta 96.7910(10)
_cell_angle_gamma 90.00
_cell_formula_units_Z 4
_cell_length_a 18.6904(8)
_cell_length_b 6.2611(4)
_cell_length_c 17.3567(7)
_cell_measurement_reflns_used 9726
_cell_measurement_temperature 296.0(10)
_cell_measurement_theta_max 27.4
_cell_measurement_theta_min 3.0
_cell_volume 2016.87(18)
_computing_cell_refinement 'RAPID-AUTO (Rigaku, 1998)'
_computing_data_collection 'RAPID-AUTO (Rigaku, 1998)'
_computing_data_reduction 'CrystalStructure (Rigaku/MSC, 2002)'
_computing_molecular_graphics 'ORTEP-3 for Windows (Farrugia, 1997)'
_computing_publication_material 'WinGX (Farrugia, 1999)'
_computing_structure_refinement 'SHELXL97 (Sheldrick, 2008)'
_computing_structure_solution 'SHELXS97 (Sheldrick, 2008)'
_diffrn_ambient_temperature 296.0(10)
_diffrn_detector_area_resol_mean 10.00
_diffrn_measured_fraction_theta_full 0.998
_diffrn_measured_fraction_theta_max 0.998
_diffrn_measurement_device_type 'Rigaku R-AXIS RAPID/ZJUG'
_diffrn_measurement_method \w
_diffrn_radiation_monochromator graphite
_diffrn_radiation_source 'rolling anode'
_diffrn_radiation_type MoK\a
_diffrn_radiation_wavelength 0.71073
_diffrn_reflns_av_R_equivalents 0.0379
_diffrn_reflns_av_sigmaI/netI 0.0321
_diffrn_reflns_limit_h_max 22
_diffrn_reflns_limit_h_min -22
_diffrn_reflns_limit_k_max 7
_diffrn_reflns_limit_k_min -7
_diffrn_reflns_limit_l_max 19
_diffrn_reflns_limit_l_min -21
_diffrn_reflns_number 15741
_diffrn_reflns_theta_full 25.50
_diffrn_reflns_theta_max 25.50
_diffrn_reflns_theta_min 3.03
_exptl_absorpt_coefficient_mu 0.083
_exptl_absorpt_correction_T_max 0.9763
_exptl_absorpt_correction_T_min 0.9568
_exptl_absorpt_correction_type multi-scan
_exptl_absorpt_process_details '(ABSCOR; Higashi, 1995)'
_exptl_crystal_colour colorless
_exptl_crystal_density_diffrn 1.210
_exptl_crystal_density_method 'not measured'
_exptl_crystal_description chunk
_exptl_crystal_F_000 784
_exptl_crystal_size_max 0.41
_exptl_crystal_size_mid 0.37
_exptl_crystal_size_min 0.29
_refine_diff_density_max 0.258
_refine_diff_density_min -0.192
_refine_ls_extinction_coef 0.0155(18)
_refine_ls_extinction_expression Fc^*^=kFc[1+0.001xFc^2^\l^3^/sin(2\q)]^-1/4^
_refine_ls_extinction_method 'SHELXL97 (Sheldrick, 2008)'
_refine_ls_goodness_of_fit_ref 1.004
_refine_ls_hydrogen_treatment constr
_refine_ls_matrix_type full
_refine_ls_number_parameters 268
_refine_ls_number_reflns 3750
_refine_ls_number_restraints 4
_refine_ls_restrained_S_all 1.022
_refine_ls_R_factor_all 0.0937
_refine_ls_R_factor_gt 0.0462
_refine_ls_shift/su_max 0.000
_refine_ls_shift/su_mean 0.000
_refine_ls_structure_factor_coef Fsqd
_refine_ls_weighting_details 'calc w=1/[\s^2^(Fo^2^)+(0.0635P)^2^+0.6687P] where P=(Fo^2^+2Fc^2^)/3'
_refine_ls_weighting_scheme calc
_refine_ls_wR_factor_gt 0.1111
_refine_ls_wR_factor_ref 0.1493
_reflns_number_gt 2099
_reflns_number_total 3750
_reflns_threshold_expression I>2sigma(I)
_cod_data_source_file kj2185.cif
_cod_data_source_block I
_cod_original_sg_symbol_H-M 'P 21/c'
_cod_database_code 2231960
_cod_database_fobs_code 2231960

loop_
_symmetry_equiv_pos_as_xyz
'x, y, z'
'-x, y+1/2, -z+1/2'
'-x, -y, -z'
'x, -y-1/2, z-1/2'

loop_
_atom_site_type_symbol
_atom_site_label
_atom_site_fract_x
_atom_site_fract_y
_atom_site_fract_z
_atom_site_U_iso_or_equiv
_atom_site_adp_type
_atom_site_calc_flag
_atom_site_refinement_flags
_atom_site_occupancy
_atom_site_symmetry_multiplicity
_atom_site_disorder_assembly
_atom_site_disorder_group
O O1 0.17241(12) 0.2936(3) 0.76205(9) 0.0818(6) Uani d . 1 1 . .
H H1 0.1833 0.3985 0.7892 0.123 Uiso calc R 1 1 . .
O O2 0.43006(9) 0.6806(3) 0.13104(10) 0.0726(5) Uani d . 1 1 B .
O O3 0.13748(8) 0.5836(3) 0.40395(8) 0.0592(5) Uani d . 1 1 . .
O O4 0.19445(10) 0.8841(3) 0.36950(9) 0.0695(5) Uani d . 1 1 . .
N N1 0.25604(11) 0.6051(3) 0.42845(10) 0.0605(5) Uani d . 1 1 . .
C C1 0.19319(13) 0.3250(4) 0.68966(12) 0.0564(6) Uani d . 1 1 . .
C C2 0.22502(14) 0.5106(4) 0.66891(13) 0.0643(7) Uani d . 1 1 . .
H H2 0.2334 0.6214 0.7046 0.077 Uiso calc R 1 1 . .
C C3 0.24466(15) 0.5329(4) 0.59494(13) 0.0664(7) Uani d . 1 1 . .
H H3 0.2663 0.6593 0.5816 0.080 Uiso calc R 1 1 . .
C C4 0.23302(11) 0.3722(4) 0.54024(12) 0.0513(6) Uani d . 1 1 . .
C C5 0.20066(14) 0.1883(4) 0.56236(13) 0.0648(7) Uani d . 1 1 . .
H H5 0.1919 0.0776 0.5268 0.078 Uiso calc R 1 1 . .
C C6 0.18094(15) 0.1640(4) 0.63598(14) 0.0712(7) Uani d . 1 1 . .
H H6 0.1592 0.0378 0.6493 0.085 Uiso calc R 1 1 . .
C C7 0.25534(14) 0.3881(4) 0.45966(13) 0.0633(7) Uani d . 1 1 . .
H H7A 0.3032 0.3276 0.4604 0.076 Uiso calc R 1 1 . .
H H7B 0.2227 0.3019 0.4248 0.076 Uiso calc R 1 1 . .
C C8 0.32381(13) 0.7155(5) 0.42417(13) 0.0712(8) Uani d . 1 1 . .
H H8A 0.3601 0.6535 0.4622 0.085 Uiso calc R 1 1 . .
H H8B 0.3180 0.8639 0.4382 0.085 Uiso calc R 1 1 . .
C C9 0.35077(12) 0.7072(4) 0.34535(12) 0.0584(6) Uani d . 1 1 . .
C C10 0.39496(15) 0.8655(5) 0.32395(15) 0.0776(8) Uani d . 1 1 . .
H H10 0.4067 0.9780 0.3581 0.093 Uiso calc R 1 1 . .
C C11 0.42283(15) 0.8647(5) 0.25335(15) 0.0762(8) Uani d . 1 1 . .
H H11 0.4527 0.9746 0.2404 0.091 Uiso calc R 1 1 . .
C C12 0.40561(12) 0.6991(4) 0.20300(13) 0.0579(6) Uani d . 1 1 . .
C C13 0.36058(13) 0.5388(4) 0.22214(14) 0.0649(7) Uani d . 1 1 . .
H H13 0.3485 0.4271 0.1877 0.078 Uiso calc R 1 1 . .
C C14 0.33342(13) 0.5442(4) 0.29254(14) 0.0652(7) Uani d . 1 1 . .
H H14 0.3027 0.4359 0.3049 0.078 Uiso calc R 1 1 . .
C C15 0.48249(14) 0.8306(4) 0.11323(15) 0.0756(8) Uani d D 1 1 . .
H H15A 0.5194 0.8459 0.1571 0.091 Uiso calc R 1 1 A 1
H H15 0.4601 0.9688 0.1024 0.091 Uiso calc PR 0.532(4) 1 B 1
H H15B 0.5046 0.7474 0.0752 0.091 Uiso d PR 0.468(4) 1 B 2
C C16A 0.5155(2) 0.7544(7) 0.0443(2) 0.0661(14) Uani d PD 0.532(4) 1 B 1
C C17A 0.5407(3) 0.6902(8) -0.0069(2) 0.0760(17) Uani d PD 0.532(4) 1 B 1
H H17A 0.5615 0.6372 -0.0491 0.091 Uiso calc PR 0.532(4) 1 B 1
C C16B 0.4509(3) 1.0432(7) 0.0868(3) 0.0689(17) Uani d PD 0.468(4) 1 B 2
C C17B 0.4307(4) 1.2108(7) 0.0727(4) 0.086(2) Uani d PD 0.468(4) 1 B 2
H H17B 0.4141 1.3484 0.0611 0.103 Uiso calc PR 0.468(4) 1 B 2
C C18 0.19532(13) 0.7046(4) 0.39779(12) 0.0566(6) Uani d . 1 1 . .
C C19 0.06391(13) 0.6547(4) 0.37645(14) 0.0623(6) Uani d . 1 1 . .
C C20 0.05670(17) 0.6953(5) 0.28996(16) 0.0932(10) Uani d . 1 1 . .
H H20A 0.0806 0.8265 0.2800 0.140 Uiso calc R 1 1 . .
H H20B 0.0066 0.7054 0.2703 0.140 Uiso calc R 1 1 . .
H H20C 0.0783 0.5797 0.2647 0.140 Uiso calc R 1 1 . .
C C21 0.01977(15) 0.4612(5) 0.39359(16) 0.0809(8) Uani d . 1 1 . .
H H21A 0.0320 0.3431 0.3624 0.121 Uiso calc R 1 1 . .
H H21B -0.0306 0.4932 0.3818 0.121 Uiso calc R 1 1 . .
H H21C 0.0299 0.4245 0.4475 0.121 Uiso calc R 1 1 . .
C C22 0.04566(18) 0.8454(5) 0.4239(2) 0.1049(11) Uani d . 1 1 . .
H H22A 0.0587 0.8160 0.4780 0.157 Uiso calc R 1 1 . .
H H22B -0.0051 0.8734 0.4144 0.157 Uiso calc R 1 1 . .
H H22C 0.0718 0.9680 0.4093 0.157 Uiso calc R 1 1 . .

loop_
_atom_site_aniso_label
_atom_site_aniso_U_11
_atom_site_aniso_U_22
_atom_site_aniso_U_33
_atom_site_aniso_U_12
_atom_site_aniso_U_13
_atom_site_aniso_U_23
O1 0.1286(16) 0.0695(13) 0.0529(10) -0.0072(12) 0.0346(10) 0.0001(9)
O2 0.0827(12) 0.0748(13) 0.0651(11) -0.0114(10) 0.0292(9) -0.0031(9)
O3 0.0653(10) 0.0561(10) 0.0566(9) 0.0006(8) 0.0088(7) 0.0070(8)
O4 0.0927(13) 0.0557(11) 0.0608(10) -0.0063(9) 0.0113(9) 0.0095(8)
N1 0.0651(12) 0.0708(14) 0.0463(10) 0.0014(11) 0.0101(9) 0.0085(10)
C1 0.0717(15) 0.0532(15) 0.0454(12) 0.0012(12) 0.0109(11) 0.0046(11)
C2 0.0915(18) 0.0562(16) 0.0455(13) -0.0079(14) 0.0090(12) -0.0060(11)
C3 0.0921(18) 0.0566(16) 0.0522(14) -0.0155(13) 0.0155(13) -0.0014(12)
C4 0.0559(13) 0.0566(15) 0.0412(11) 0.0052(11) 0.0046(9) 0.0014(10)
C5 0.0825(17) 0.0591(16) 0.0529(14) -0.0081(13) 0.0089(12) -0.0107(12)
C6 0.102(2) 0.0533(16) 0.0612(15) -0.0136(14) 0.0206(14) -0.0054(12)
C7 0.0765(16) 0.0657(17) 0.0485(13) 0.0155(13) 0.0105(11) 0.0065(11)
C8 0.0694(16) 0.093(2) 0.0519(13) -0.0119(15) 0.0077(12) -0.0025(13)
C9 0.0558(13) 0.0720(17) 0.0475(12) -0.0059(12) 0.0061(10) 0.0016(12)
C10 0.0908(19) 0.087(2) 0.0562(15) -0.0329(17) 0.0127(14) -0.0139(14)
C11 0.0831(18) 0.084(2) 0.0631(16) -0.0333(16) 0.0160(13) -0.0054(14)
C12 0.0586(13) 0.0661(16) 0.0506(13) 0.0006(12) 0.0131(11) 0.0036(12)
C13 0.0726(16) 0.0621(16) 0.0632(15) -0.0091(13) 0.0215(12) -0.0066(12)
C14 0.0676(15) 0.0668(17) 0.0636(15) -0.0105(13) 0.0179(12) 0.0011(13)
C15 0.0773(18) 0.078(2) 0.0759(17) -0.0071(15) 0.0281(14) 0.0091(15)
C16A 0.074(3) 0.065(3) 0.059(3) -0.008(3) 0.006(2) 0.015(2)
C17A 0.099(4) 0.082(4) 0.052(3) 0.004(3) 0.032(3) 0.003(3)
C16B 0.078(4) 0.074(4) 0.058(3) -0.014(3) 0.022(3) -0.009(3)
C17B 0.124(6) 0.056(4) 0.083(4) -0.005(4) 0.030(4) -0.002(3)
C18 0.0739(16) 0.0567(16) 0.0407(12) -0.0044(13) 0.0126(11) -0.0007(11)
C19 0.0630(14) 0.0604(16) 0.0641(14) 0.0043(12) 0.0096(12) -0.0031(12)
C20 0.100(2) 0.100(2) 0.0728(17) -0.0091(19) -0.0149(16) 0.0252(17)
C21 0.0818(18) 0.080(2) 0.0820(19) -0.0154(16) 0.0134(15) 0.0000(15)
C22 0.091(2) 0.078(2) 0.150(3) 0.0079(17) 0.034(2) -0.037(2)

loop_
_atom_type_symbol
_atom_type_description
_atom_type_scat_dispersion_real
_atom_type_scat_dispersion_imag
_atom_type_scat_source
C C 0.0033 0.0016 'International Tables Vol C Tables 4.2.6.8 and 6.1.1.4'
H H 0.0000 0.0000 'International Tables Vol C Tables 4.2.6.8 and 6.1.1.4'
N N 0.0061 0.0033 'International Tables Vol C Tables 4.2.6.8 and 6.1.1.4'
O O 0.0106 0.0060 'International Tables Vol C Tables 4.2.6.8 and 6.1.1.4'

loop_
_geom_angle_atom_site_label_1
_geom_angle_atom_site_label_2
_geom_angle_atom_site_label_3
_geom_angle
C1 O1 H1 109.5
C12 O2 C15 116.86(19)
C18 O3 C19 122.50(19)
C18 N1 C8 117.3(2)
C18 N1 C7 122.1(2)
C8 N1 C7 120.4(2)
C2 C1 O1 122.7(2)
C2 C1 C6 119.1(2)
O1 C1 C6 118.3(2)
C1 C2 C3 120.0(2)
C1 C2 H2 120.0
C3 C2 H2 120.0
C4 C3 C2 121.8(2)
C4 C3 H3 119.1
C2 C3 H3 119.1
C5 C4 C3 117.1(2)
C5 C4 C7 119.5(2)
C3 C4 C7 123.4(2)
C4 C5 C6 121.7(2)
C4 C5 H5 119.2
C6 C5 H5 119.2
C1 C6 C5 120.4(2)
C1 C6 H6 119.8
C5 C6 H6 119.8
N1 C7 C4 114.8(2)
N1 C7 H7A 108.6
C4 C7 H7A 108.6
N1 C7 H7B 108.6
C4 C7 H7B 108.6
H7A C7 H7B 107.5
N1 C8 C9 114.55(19)
N1 C8 H8A 108.6
C9 C8 H8A 108.6
N1 C8 H8B 108.6
C9 C8 H8B 108.6
H8A C8 H8B 107.6
C10 C9 C14 117.1(2)
C10 C9 C8 119.8(2)
C14 C9 C8 123.1(2)
C9 C10 C11 122.6(2)
C9 C10 H10 118.7
C11 C10 H10 118.7
C12 C11 C10 118.8(2)
C12 C11 H11 120.6
C10 C11 H11 120.6
C11 C12 C13 120.2(2)
C11 C12 O2 124.1(2)
C13 C12 O2 115.7(2)
C12 C13 C14 119.7(2)
C12 C13 H13 120.1
C14 C13 H13 120.1
C13 C14 C9 121.6(2)
C13 C14 H14 119.2
C9 C14 H14 119.2
O2 C15 C16A 109.0(3)
O2 C15 C16B 113.3(3)
C16A C15 C16B 102.9(3)
O2 C15 H15A 109.9
C16A C15 H15A 109.9
C16B C15 H15A 111.6
O2 C15 H15 109.9
C16A C15 H15 109.9
H15A C15 H15 108.3
O2 C15 H15B 98.9
C16B C15 H15B 116.8
H15A C15 H15B 105.5
H15 C15 H15B 123.8
C17A C16A C15 177.7(5)
C17A C16A H15B 154.1
C16A C17A H17A 180.0
C17B C16B C15 173.8(6)
C16B C17B H17B 180.0
O4 C18 O3 125.5(2)
O4 C18 N1 123.5(2)
O3 C18 N1 111.0(2)
O3 C19 C22 109.0(2)
O3 C19 C20 110.1(2)
C22 C19 C20 114.1(3)
O3 C19 C21 101.8(2)
C22 C19 C21 111.2(2)
C20 C19 C21 110.0(2)
C19 C20 H20A 109.5
C19 C20 H20B 109.5
H20A C20 H20B 109.5
C19 C20 H20C 109.5
H20A C20 H20C 109.5
H20B C20 H20C 109.5
C19 C21 H21A 109.5
C19 C21 H21B 109.5
H21A C21 H21B 109.5
C19 C21 H21C 109.5
H21A C21 H21C 109.5
H21B C21 H21C 109.5
C19 C22 H22A 109.5
C19 C22 H22B 109.5
H22A C22 H22B 109.5
C19 C22 H22C 109.5
H22A C22 H22C 109.5
H22B C22 H22C 109.5

loop_
_geom_bond_atom_site_label_1
_geom_bond_atom_site_label_2
_geom_bond_distance
O1 C1 1.372(3)
O1 H1 0.8200
O2 C12 1.385(3)
O2 C15 1.417(3)
O3 C18 1.335(3)
O3 C19 1.470(3)
O4 C18 1.226(3)
N1 C18 1.348(3)
N1 C8 1.452(3)
N1 C7 1.464(3)
C1 C2 1.373(3)
C1 C6 1.374(3)
C2 C3 1.383(3)
C2 H2 0.9300
C3 C4 1.383(3)
C3 H3 0.9300
C4 C5 1.376(3)
C4 C7 1.509(3)
C5 C6 1.379(3)
C5 H5 0.9300
C6 H6 0.9300
C7 H7A 0.9700
C7 H7B 0.9700
C8 C9 1.514(3)
C8 H8A 0.9700
C8 H8B 0.9700
C9 C10 1.369(3)
C9 C14 1.384(3)
C10 C11 1.387(3)
C10 H10 0.9300
C11 C12 1.369(3)
C11 H11 0.9300
C12 C13 1.376(3)
C13 C14 1.378(3)
C13 H13 0.9300
C14 H14 0.9300
C15 C16A 1.488(3)
C15 C16B 1.506(3)
C15 H15A 0.9700
C15 H15 0.9700
C15 H15B 0.9700
C16A C17A 1.128(3)
C16A H15B 0.5978
C17A H17A 0.9300
C16B C17B 1.132(3)
C17B H17B 0.9300
C19 C22 1.512(4)
C19 C20 1.513(4)
C19 C21 1.515(4)
C20 H20A 0.9600
C20 H20B 0.9600
C20 H20C 0.9600
C21 H21A 0.9600
C21 H21B 0.9600
C21 H21C 0.9600
C22 H22A 0.9600
C22 H22B 0.9600
C22 H22C 0.9600

loop_
_geom_hbond_atom_site_label_D
_geom_hbond_atom_site_label_H
_geom_hbond_atom_site_label_A
_geom_hbond_site_symmetry_A
_geom_hbond_distance_DH
_geom_hbond_distance_HA
_geom_hbond_distance_DA
_geom_hbond_angle_DHA
O1 H1 O4 4_576 0.82 1.94 2.745(2) 167

loop_
_geom_torsion_atom_site_label_1
_geom_torsion_atom_site_label_2
_geom_torsion_atom_site_label_3
_geom_torsion_atom_site_label_4
_geom_torsion
O1 C1 C2 C3 -179.9(2)
C6 C1 C2 C3 -0.4(4)
C1 C2 C3 C4 0.1(4)
C2 C3 C4 C5 0.2(4)
C2 C3 C4 C7 -178.4(2)
C3 C4 C5 C6 -0.4(4)
C7 C4 C5 C6 178.3(2)
C2 C1 C6 C5 0.3(4)
O1 C1 C6 C5 179.8(2)
C4 C5 C6 C1 0.1(4)
C18 N1 C7 C4 -79.6(3)
C8 N1 C7 C4 105.1(2)
C5 C4 C7 N1 151.9(2)
C3 C4 C7 N1 -29.5(3)
C18 N1 C8 C9 -77.4(3)
C7 N1 C8 C9 98.1(3)
N1 C8 C9 C10 154.0(3)
N1 C8 C9 C14 -26.5(4)
C14 C9 C10 C11 -1.1(4)
C8 C9 C10 C11 178.5(3)
C9 C10 C11 C12 -0.1(4)
C10 C11 C12 C13 0.9(4)
C10 C11 C12 O2 -180.0(2)
C15 O2 C12 C11 7.5(4)
C15 O2 C12 C13 -173.4(2)
C11 C12 C13 C14 -0.6(4)
O2 C12 C13 C14 -179.8(2)
C12 C13 C14 C9 -0.5(4)
C10 C9 C14 C13 1.3(4)
C8 C9 C14 C13 -178.2(2)
C12 O2 C15 C16A 165.7(3)
C12 O2 C15 C16B -80.4(3)
C19 O3 C18 O4 0.1(3)
C19 O3 C18 N1 178.88(18)
C8 N1 C18 O4 -2.7(3)
C7 N1 C18 O4 -178.1(2)
C8 N1 C18 O3 178.44(18)
C7 N1 C18 O3 3.0(3)
C18 O3 C19 C22 -64.6(3)
C18 O3 C19 C20 61.2(3)
C18 O3 C19 C21 177.9(2)
